data_1550132
loop_
_publ_author_name
'Condakes, Matthew'
'Rosen, Rachel'
'Harwood, Stephen'
'Maimone, Thomas'

_publ_section_title
;
 A Copper-Catalyzed Double Coupling Enables a 3-Step Synthesis of the
 Quassinoid Core Architecture
;
_journal_name_full 'Chemical Science'
_journal_paper_doi 10.1039/C8SC03835J
_journal_year 2019
_chemical_formula_moiety 'C11 H16 O'
_chemical_formula_sum 'C11 H16 O'
_chemical_formula_weight 164.24
_space_group_crystal_system tetragonal
_space_group_IT_number 88
_space_group_name_Hall '-I 4ad'
_space_group_name_H-M_alt 'I 41/a'
_symmetry_space_group_name_Hall '-I 4ad'
_symmetry_space_group_name_H-M 'I 41/a :2'
_atom_sites_solution_hydrogens difmap
_atom_sites_solution_primary dual
_audit_creation_date 2018-03-30
_audit_creation_method
;
Olex2 1.2-ac3
(compiled 2017.08.10 svn.r3458 for OlexSys, GUI svn.r5381)
;
_audit_update_record
;
2018-07-19 deposited with the CCDC.
2018-10-29 downloaded from the CCDC.
;
_cell_angle_alpha 90
_cell_angle_beta 90
_cell_angle_gamma 90
_cell_formula_units_Z 16
_cell_length_a 22.7253(4)
_cell_length_b 22.7253(4)
_cell_length_c 7.5782(2)
_cell_measurement_reflns_used 5853
_cell_measurement_temperature 100(2)
_cell_measurement_theta_max 77.6360
_cell_measurement_theta_min 3.8740
_cell_volume 3913.68(14)
_computing_cell_refinement 'CrysAlisPro 1.171.39.45f (Rigaku OD, 2018)'
_computing_data_collection 'CrysAlisPro 1.171.39.45f (Rigaku OD, 2018)'
_computing_data_reduction 'CrysAlisPro 1.171.39.45f (Rigaku OD, 2018)'
_computing_molecular_graphics 'Olex2 (Dolomanov et al., 2009)'
_computing_publication_material 'Olex2 (Dolomanov et al., 2009)'
_computing_structure_refinement 'ShelXL (Sheldrick, 2015)'
_computing_structure_solution 'ShelXT (Sheldrick, 2015)'
_diffrn_ambient_temperature 100(2)
_diffrn_detector 'CCD plate'
_diffrn_detector_type 'Pilatus 200K'
_diffrn_measured_fraction_theta_full 0.998
_diffrn_measured_fraction_theta_max 0.972
_diffrn_measurement_details
;
List of Runs (angles in degrees, time in seconds):

  # Type    Start    End  Width  t~exp~   \w     \q     \k     \f   Frames
#--------------------------------------------------------------------------
  1  \w    -15.00  31.00   0.50    1.41    --    0.00 -99.00-120.00   92
  2  \w    -77.00   7.00   0.50    1.41    --    0.00 -38.00 -30.00  168
  3  \w    -79.00   6.00   0.50    1.41    --    0.00 -17.00 175.00  170
  4  \w    138.00 174.00   0.50    5.64    --  106.00  15.00   0.00   72
  5  \w    104.00 135.00   0.50    5.64    --  106.00  15.00   0.00   62
  6  \w     40.00  66.00   0.50    5.64    --  106.00 -30.00-150.00   52
  7  \w     33.00  68.00   0.50    5.64    --  106.00 -45.00   0.00   70
  8  \w     31.00  66.00   0.50    5.64    --  106.00 -30.00  30.00   70
  9  \w     31.00  74.00   0.50    5.64    --  106.00 -45.00  30.00   86
 10  \w     31.00  60.00   0.50    5.64    --  106.00 -30.00 120.00   58
 11  \w     33.00  72.00   0.50    5.64    --  106.00 -45.00 120.00   78
 12  \w     35.00 135.00   0.50    5.64    --  106.00-150.00 172.00  200
 13  \w    -78.00 -48.00   0.50    5.64    -- -100.00  45.00  60.00   60
 14  \w   -112.00 -24.00   0.50    5.64    -- -100.00 111.00 153.00  176
 15  \w   -108.00 -33.00   0.50    5.64    -- -100.00 111.00 150.00  150
 16  \w   -175.00 -80.00   0.50    5.64    -- -100.00-123.00 -25.00  190
;
_diffrn_measurement_device 'four-circle diffractometer'
_diffrn_measurement_device_type 'ROD, Synergy Custom DW system, Pilatus 200K'
_diffrn_measurement_method '\w scans'
_diffrn_orient_matrix_type 'CrysAlisPro convention (1999,Acta A55,543-557)'
_diffrn_orient_matrix_UB_11 -0.0025809000
_diffrn_orient_matrix_UB_12 0.0650540000
_diffrn_orient_matrix_UB_13 0.0561698000
_diffrn_orient_matrix_UB_21 -0.0149869000
_diffrn_orient_matrix_UB_22 0.0177579000
_diffrn_orient_matrix_UB_23 -0.1909423000
_diffrn_orient_matrix_UB_31 -0.0660984000
_diffrn_orient_matrix_UB_32 -0.0066393000
_diffrn_orient_matrix_UB_33 0.0413164000
_diffrn_radiation_monochromator mirror
_diffrn_radiation_probe x-ray
_diffrn_radiation_type CuK\a
_diffrn_radiation_wavelength 1.54184
_diffrn_reflns_av_R_equivalents 0.0386
_diffrn_reflns_av_unetI/netI 0.0215
_diffrn_reflns_Laue_measured_fraction_full 0.998
_diffrn_reflns_Laue_measured_fraction_max 0.972
_diffrn_reflns_limit_h_max 14
_diffrn_reflns_limit_h_min -28
_diffrn_reflns_limit_k_max 27
_diffrn_reflns_limit_k_min -28
_diffrn_reflns_limit_l_max 9
_diffrn_reflns_limit_l_min -9
_diffrn_reflns_number 10823
_diffrn_reflns_point_group_measured_fraction_full 0.998
_diffrn_reflns_point_group_measured_fraction_max 0.972
_diffrn_reflns_theta_full 67.684
_diffrn_reflns_theta_max 79.073
_diffrn_reflns_theta_min 3.890
_diffrn_source 'Rotating-anode X-ray tube'
_diffrn_source_type 'Rigaku (Cu) X-ray Source'
_exptl_absorpt_coefficient_mu 0.533
_exptl_absorpt_correction_T_max 1.00000
_exptl_absorpt_correction_T_min 0.72366
_exptl_absorpt_correction_type multi-scan
_exptl_absorpt_process_details
;
CrysAlisPro 1.171.39.45f (Rigaku Oxford Diffraction, 2018)
Empirical absorption correction using spherical harmonics,
 implemented in SCALE3 ABSPACK scaling algorithm.
;
_exptl_crystal_colour colourless
_exptl_crystal_colour_primary colourless
_exptl_crystal_density_diffrn 1.115
_exptl_crystal_description needle
_exptl_crystal_F_000 1440
_exptl_crystal_size_max 0.24
_exptl_crystal_size_mid 0.06
_exptl_crystal_size_min 0.05
_refine_diff_density_max 0.223
_refine_diff_density_min -0.185
_refine_diff_density_rms 0.043
_refine_ls_extinction_method none
_refine_ls_goodness_of_fit_ref 1.081
_refine_ls_hydrogen_treatment refall
_refine_ls_matrix_type full
_refine_ls_number_parameters 173
_refine_ls_number_reflns 2055
_refine_ls_number_restraints 0
_refine_ls_restrained_S_all 1.081
_refine_ls_R_factor_all 0.0579
_refine_ls_R_factor_gt 0.0529
_refine_ls_shift/su_max 0.000
_refine_ls_shift/su_mean 0.000
_refine_ls_structure_factor_coef Fsqd
_refine_ls_weighting_details 'w=1/[\s^2^(Fo^2^)+(0.0628P)^2^+4.5410P] where P=(Fo^2^+2Fc^2^)/3'
_refine_ls_weighting_scheme calc
_refine_ls_wR_factor_gt 0.1395
_refine_ls_wR_factor_ref 0.1431
_reflns_Friedel_coverage 0.000
_reflns_number_gt 1828
_reflns_number_total 2055
_reflns_threshold_expression 'I > 2\s(I)'
_cod_data_source_file c8sc03835j2.cif
_cod_data_source_block mc003
_cod_original_cell_volume 3913.68(17)
_cod_database_code 1550132
_shelx_shelxl_version_number 2017/1
_chemical_oxdiff_formula 'C11 H16 O1'
_shelx_space_group_comment
;
The symmetry employed for this shelxl refinement is uniquely defined
by the following loop, which should always be used as a source of
symmetry information in preference to the above space-group names.
They are only intended as comments.
;
_shelx_estimated_absorpt_t_max 0.974
_shelx_estimated_absorpt_t_min 0.883
_reflns_odcompleteness_completeness 99.63
_reflns_odcompleteness_iscentric 1
_reflns_odcompleteness_theta 74.33
_olex2_refinement_description
;
;
_olex2_submission_special_instructions 'No special instructions were received'
_oxdiff_exptl_absorpt_empirical_details
;
Empirical correction (ABSPACK) includes:
- Absorption correction using spherical harmonics
- Frame scaling
;
_oxdiff_exptl_absorpt_empirical_full_max 1.447
_oxdiff_exptl_absorpt_empirical_full_min 0.691

loop_
_space_group_symop_operation_xyz
'x, y, z'
'-x+1/2, -y, z+1/2'
'-y+3/4, x+1/4, z+1/4'
'y+3/4, -x+3/4, z+3/4'
'x+1/2, y+1/2, z+1/2'
'-x+1, -y+1/2, z+1'
'-y+5/4, x+3/4, z+3/4'
'y+5/4, -x+5/4, z+5/4'
'-x, -y, -z'
'x-1/2, y, -z-1/2'
'y-3/4, -x-1/4, -z-1/4'
'-y-3/4, x-3/4, -z-3/4'
'-x+1/2, -y+1/2, -z+1/2'
'x, y+1/2, -z'
'y-1/4, -x+1/4, -z+1/4'
'-y-1/4, x-1/4, -z-1/4'

loop_
_atom_site_label
_atom_site_type_symbol
_atom_site_fract_x
_atom_site_fract_y
_atom_site_fract_z
_atom_site_U_iso_or_equiv
_atom_site_adp_type
_atom_site_occupancy
_atom_site_site_symmetry_order
_atom_site_calc_flag
O1 O 0.21391(5) 0.45733(5) 0.37871(16) 0.0337(3) Uani 1 1 d
C9 C 0.16485(7) 0.33582(7) 0.5843(2) 0.0292(4) Uani 1 1 d
C2 C 0.15631(7) 0.39386(7) 0.5556(2) 0.0291(4) Uani 1 1 d
C3 C 0.16226(7) 0.42087(7) 0.3739(2) 0.0300(4) Uani 1 1 d
C6 C 0.18350(7) 0.29412(7) 0.4375(2) 0.0322(4) Uani 1 1 d
C10 C 0.15792(7) 0.31076(7) 0.7620(2) 0.0339(4) Uani 1 1 d
C1 C 0.14245(8) 0.43796(8) 0.6981(2) 0.0342(4) Uani 1 1 d
C4 C 0.16718(8) 0.37643(8) 0.2259(2) 0.0338(4) Uani 1 1 d
C7 C 0.13526(8) 0.25350(8) 0.3743(2) 0.0382(4) Uani 1 1 d
C5 C 0.20926(8) 0.32759(8) 0.2794(2) 0.0359(4) Uani 1 1 d
C11 C 0.16590(9) 0.25502(8) 0.8087(3) 0.0427(5) Uani 1 1 d
C8 C 0.07917(9) 0.25644(9) 0.4127(3) 0.0466(5) Uani 1 1 d
H1 H 0.2115(10) 0.4837(11) 0.295(4) 0.055(7) Uiso 1 1 d
H11A H 0.1590(10) 0.2414(10) 0.936(3) 0.053(6) Uiso 1 1 d
H11B H 0.1777(10) 0.2240(11) 0.722(4) 0.057(7) Uiso 1 1 d
H8A H 0.0622(10) 0.2883(11) 0.492(3) 0.058(7) Uiso 1 1 d
H8B H 0.0488(12) 0.2276(11) 0.365(3) 0.062(7) Uiso 1 1 d
H3 H 0.1266(9) 0.4473(9) 0.352(3) 0.036(5) Uiso 1 1 d
H4A H 0.1267(9) 0.3597(8) 0.202(3) 0.034(5) Uiso 1 1 d
H6 H 0.2164(8) 0.2695(8) 0.490(3) 0.035(5) Uiso 1 1 d
H4B H 0.1801(9) 0.3966(9) 0.119(3) 0.039(5) Uiso 1 1 d
H5A H 0.2496(10) 0.3446(9) 0.316(3) 0.046(6) Uiso 1 1 d
H1A H 0.1766(12) 0.4470(12) 0.770(4) 0.072(8) Uiso 1 1 d
H5B H 0.2168(8) 0.3000(9) 0.180(3) 0.033(5) Uiso 1 1 d
H10 H 0.1467(9) 0.3374(9) 0.857(3) 0.037(5) Uiso 1 1 d
H1B H 0.1081(11) 0.4270(11) 0.773(4) 0.062(7) Uiso 1 1 d
H7 H 0.1502(10) 0.2212(10) 0.291(3) 0.049(6) Uiso 1 1 d
H1C H 0.1334(13) 0.4757(13) 0.650(4) 0.081(9) Uiso 1 1 d

loop_
_atom_site_aniso_label
_atom_site_aniso_U_11
_atom_site_aniso_U_22
_atom_site_aniso_U_33
_atom_site_aniso_U_23
_atom_site_aniso_U_13
_atom_site_aniso_U_12
O1 0.0326(6) 0.0337(6) 0.0347(7) 0.0070(5) -0.0045(5) -0.0064(4)
C9 0.0261(7) 0.0307(8) 0.0310(8) -0.0028(6) -0.0002(6) -0.0001(6)
C2 0.0250(7) 0.0314(8) 0.0309(8) -0.0007(6) 0.0004(6) -0.0005(6)
C3 0.0263(7) 0.0304(8) 0.0334(8) 0.0009(6) -0.0024(6) -0.0014(6)
C6 0.0343(8) 0.0286(8) 0.0337(9) -0.0022(7) -0.0014(7) 0.0038(6)
C10 0.0357(8) 0.0338(8) 0.0322(9) -0.0003(7) 0.0009(7) -0.0010(6)
C1 0.0369(9) 0.0307(8) 0.0351(9) -0.0033(7) 0.0022(7) 0.0014(7)
C4 0.0372(9) 0.0362(9) 0.0280(8) 0.0023(7) -0.0003(7) -0.0041(7)
C7 0.0476(10) 0.0290(8) 0.0380(10) -0.0023(7) -0.0039(8) -0.0008(7)
C5 0.0368(9) 0.0374(9) 0.0334(9) -0.0067(7) 0.0046(7) 0.0018(7)
C11 0.0546(11) 0.0355(9) 0.0379(10) 0.0048(8) -0.0013(8) -0.0024(8)
C8 0.0446(10) 0.0394(10) 0.0557(12) -0.0036(9) -0.0051(9) -0.0075(8)

loop_
_atom_type_symbol
_atom_type_description
_atom_type_scat_dispersion_real
_atom_type_scat_dispersion_imag
_atom_type_scat_source
C C 0.0181 0.0091 'International Tables Vol C Tables 4.2.6.8 and 6.1.1.4'
H H 0.0000 0.0000 'International Tables Vol C Tables 4.2.6.8 and 6.1.1.4'
O O 0.0492 0.0322 'International Tables Vol C Tables 4.2.6.8 and 6.1.1.4'

loop_
_geom_angle_atom_site_label_1
_geom_angle_atom_site_label_2
_geom_angle_atom_site_label_3
_geom_angle
C3 O1 H1 109.0(15)
C2 C9 C6 122.01(15)
C2 C9 C10 120.68(15)
C10 C9 C6 117.29(14)
C9 C2 C3 121.99(15)
C9 C2 C1 124.35(15)
C1 C2 C3 113.63(14)
O1 C3 C2 106.50(13)
O1 C3 C4 110.05(13)
O1 C3 H3 108.2(11)
C2 C3 C4 114.22(14)
C2 C3 H3 108.3(11)
C4 C3 H3 109.4(11)
C9 C6 C5 111.63(14)
C9 C6 H6 105.3(12)
C7 C6 C9 114.20(14)
C7 C6 C5 109.40(14)
C7 C6 H6 108.8(11)
C5 C6 H6 107.2(11)
C9 C10 H10 117.5(12)
C11 C10 C9 126.80(17)
C11 C10 H10 115.7(12)
C2 C1 H1A 112.2(16)
C2 C1 H1B 114.0(14)
C2 C1 H1C 111.8(18)
H1A C1 H1B 111(2)
H1A C1 H1C 101(2)
H1B C1 H1C 106(2)
C3 C4 C5 109.65(14)
C3 C4 H4A 108.5(11)
C3 C4 H4B 109.0(12)
C5 C4 H4A 110.3(11)
C5 C4 H4B 112.0(12)
H4A C4 H4B 107.4(16)
C6 C7 H7 113.1(12)
C8 C7 C6 127.22(17)
C8 C7 H7 119.7(13)
C6 C5 H5A 108.4(12)
C6 C5 H5B 110.1(11)
C4 C5 C6 109.26(14)
C4 C5 H5A 110.9(12)
C4 C5 H5B 111.5(11)
H5A C5 H5B 106.6(16)
C10 C11 H11A 121.2(13)
C10 C11 H11B 122.3(14)
H11A C11 H11B 116.5(19)
C7 C8 H8A 122.5(14)
C7 C8 H8B 123.2(14)
H8A C8 H8B 114(2)

loop_
_geom_bond_atom_site_label_1
_geom_bond_atom_site_label_2
_geom_bond_distance
O1 C3 1.4373(18)
O1 H1 0.88(3)
C9 C2 1.351(2)
C9 C6 1.522(2)
C9 C10 1.470(2)
C2 C3 1.513(2)
C2 C1 1.506(2)
C3 C4 1.513(2)
C3 H3 1.02(2)
C6 C7 1.511(2)
C6 C5 1.535(2)
C6 H6 1.01(2)
C10 C11 1.328(2)
C10 H10 0.97(2)
C1 H1A 0.97(3)
C1 H1B 1.00(3)
C1 H1C 0.95(3)
C4 C5 1.520(2)
C4 H4A 1.01(2)
C4 H4B 0.98(2)
C7 C8 1.309(3)
C7 H7 1.03(2)
C5 H5A 1.03(2)
C5 H5B 1.00(2)
C11 H11A 1.02(3)
C11 H11B 1.00(3)
C8 H8A 1.02(3)
C8 H8B 1.02(3)
